data_7217022
loop_
_publ_author_name
'Zhang, Yanhui'
'Zhang, Dongdi'
'Huo, Zhiyuan'
'Ma, Pengtao'
'Niu, Jingyang'
'Wang, Jingping'

_publ_section_title
;
 A monovacant heteropolytungstate-incorporated trimeric carbonyl rhenium
 cluster, [(AsW11O39){Re(CO)3}3(\m3-OH)(\m2-OH)]6&#x2212;: synthesis,
 structure and catalytic properties
;
_journal_issue 55
_journal_name_full 'RSC Advances'
_journal_page_first 28848
_journal_paper_doi 10.1039/c4ra03532a
_journal_volume 4
_journal_year 2014
_chemical_formula_sum 'C88 H207 As4 N13 O216 Re12 W44'
_chemical_formula_weight 15527.15
_chemical_name_systematic
; 
 ? 
;
_space_group_IT_number 114
_symmetry_cell_setting tetragonal
_symmetry_space_group_name_Hall 'P -4 2n'
_symmetry_space_group_name_H-M 'P -4 21 c'
_atom_sites_solution_hydrogens geom
_atom_sites_solution_primary direct
_atom_sites_solution_secondary difmap
_audit_creation_method SHELXL-97
_cell_angle_alpha 90.00
_cell_angle_beta 90.00
_cell_angle_gamma 90.00
_cell_formula_units_Z 2
_cell_length_a 23.4276(4)
_cell_length_b 23.4276(4)
_cell_length_c 32.0967(9)
_cell_measurement_reflns_used 6872
_cell_measurement_temperature 124.8(3)
_cell_measurement_theta_max 29.1956
_cell_measurement_theta_min 3.0224
_cell_volume 17616.4(7)
_computing_structure_refinement 'SHELXL-97 (Sheldrick, 1997)'
_computing_structure_solution 'SHELXS-97 (Sheldrick, 1990)'
_diffrn_ambient_temperature 124.8(3)
_diffrn_detector_area_resol_mean 16.2116
_diffrn_measured_fraction_theta_full 0.996
_diffrn_measured_fraction_theta_max 0.996
_diffrn_measurement_device_type 'SuperNova, Single source at offset), Eos'
_diffrn_measurement_method '\w scans'
_diffrn_radiation_monochromator mirror
_diffrn_radiation_source 'SuperNova (Mo) X-ray Source'
_diffrn_radiation_type MoK\a
_diffrn_radiation_wavelength 0.71073
_diffrn_reflns_av_R_equivalents 0.0810
_diffrn_reflns_av_sigmaI/netI 0.1161
_diffrn_reflns_limit_h_max 27
_diffrn_reflns_limit_h_min -20
_diffrn_reflns_limit_k_max 27
_diffrn_reflns_limit_k_min -24
_diffrn_reflns_limit_l_max 38
_diffrn_reflns_limit_l_min -36
_diffrn_reflns_number 37079
_diffrn_reflns_theta_full 25.00
_diffrn_reflns_theta_max 25.00
_diffrn_reflns_theta_min 3.03
_exptl_absorpt_coefficient_mu 18.856
_exptl_absorpt_correction_T_max 0.1240
_exptl_absorpt_correction_T_min 0.0454
_exptl_absorpt_correction_type multi-scan
_exptl_absorpt_process_details SADABS
_exptl_crystal_colour red
_exptl_crystal_density_diffrn 2.927
_exptl_crystal_density_method 'not measured'
_exptl_crystal_description block
_exptl_crystal_F_000 13684
_exptl_crystal_size_max 0.43
_exptl_crystal_size_mid 0.36
_exptl_crystal_size_min 0.19
_refine_diff_density_max 1.964
_refine_diff_density_min -1.707
_refine_diff_density_rms 0.334
_refine_ls_abs_structure_details 'Flack H D (1983), Acta Cryst. A39, 876-881'
_refine_ls_abs_structure_Flack 0.00(5)
_refine_ls_extinction_method none
_refine_ls_goodness_of_fit_ref 1.054
_refine_ls_hydrogen_treatment constr
_refine_ls_matrix_type full
_refine_ls_number_parameters 842
_refine_ls_number_reflns 13383
_refine_ls_number_restraints 241
_refine_ls_restrained_S_all 1.048
_refine_ls_R_factor_all 0.1079
_refine_ls_R_factor_gt 0.0665
_refine_ls_shift/su_max 0.001
_refine_ls_shift/su_mean 0.000
_refine_ls_structure_factor_coef Fsqd
_refine_ls_weighting_details 'calc w=1/[\s^2^(Fo^2^)+(0.0599P)^2^+25.1349P] where P=(Fo^2^+2Fc^2^)/3'
_refine_ls_weighting_scheme calc
_refine_ls_wR_factor_gt 0.1355
_refine_ls_wR_factor_ref 0.1572
_reflns_number_gt 9291
_reflns_number_total 13383
_reflns_threshold_expression >2sigma(I)
_cod_data_source_file c4ra03532a2.cif
_cod_data_source_block p121223a1
_cod_depositor_comments
;
The following automatic conversions were performed:

'_symmetry_cell_setting' value 'Tetragonal' changed to 'tetragonal'
according to
/usr/data/users/saulius/crontab/automatic-downloads/rss-feeds/RSC/lib/dictionaries/cif_core.dic
dictionary named 'cif_core.dic' version 2.4.2 from
2011-04-26.

'_exptl_absorpt_correction_type' value 'Multi-scan'
changed to 'multi-scan' according to
/usr/data/users/saulius/crontab/automatic-downloads/rss-feeds/RSC/lib/dictionaries/cif_core.dic
dictionary named 'cif_core.dic' version 2.4.2 from 2011-04-26.

Automatic conversion script
Id: cif_fix_values 2281 2013-09-26 08:29:07Z andrius 
;
_cod_original_sg_symbol_H-M P-421c
_cod_database_code 7217022

loop_
_symmetry_equiv_pos_as_xyz
'x, y, z'
'y, -x, -z'
'-x, -y, z'
'-y, x, -z'
'x+1/2, -y+1/2, -z+1/2'
'-x+1/2, y+1/2, -z+1/2'
'-y+1/2, -x+1/2, z+1/2'
'y+1/2, x+1/2, z+1/2'

loop_
_atom_site_label
_atom_site_type_symbol
_atom_site_fract_x
_atom_site_fract_y
_atom_site_fract_z
_atom_site_U_iso_or_equiv
_atom_site_adp_type
_atom_site_occupancy
_atom_site_symmetry_multiplicity
_atom_site_calc_flag
_atom_site_refinement_flags
W1 W 0.67338(6) 0.29278(6) 0.88163(4) 0.0451(4) Uani 1 1 d .
W2 W 0.60133(5) 0.18625(7) 0.82857(4) 0.0451(4) Uani 1 1 d .
W3 W 0.66362(6) 0.29358(6) 0.77231(4) 0.0447(4) Uani 1 1 d .
W4 W 0.83101(6) 0.29780(6) 0.87006(4) 0.0462(4) Uani 1 1 d .
W5 W 0.82100(6) 0.29807(6) 0.76188(4) 0.0480(4) Uani 1 1 d .
W6 W 0.90291(6) 0.19834(7) 0.81155(4) 0.0527(4) Uani 1 1 d .
W7 W 0.73766(6) 0.18237(6) 0.71107(4) 0.0409(3) Uani 1 1 d .
W8 W 0.67817(7) 0.07528(6) 0.77021(4) 0.0455(4) Uani 1 1 d .
W9 W 0.82270(7) 0.08403(7) 0.76018(4) 0.0544(4) Uani 1 1 d .
W10 W 0.68901(6) 0.08055(5) 0.88752(4) 0.0370(3) Uani 1 1 d .
W11 W 0.83495(6) 0.08558(6) 0.87727(4) 0.0384(3) Uani 1 1 d .
Re1 Re 0.71577(6) 0.26182(7) 0.98932(4) 0.0532(4) Uani 1 1 d DU
Re2 Re 0.86263(5) 0.19771(6) 0.95956(4) 0.0363(3) Uani 1 1 d DU
Re3 Re 0.72929(6) 0.11734(6) 0.99854(4) 0.0394(3) Uani 1 1 d .
As1 As 0.75142(12) 0.18656(12) 0.82397(8) 0.0263(6) Uani 1 1 d .
O1 O 0.6434(11) 0.3525(10) 0.9063(8) 0.071(8) Uani 1 1 d .
O2 O 0.6057(9) 0.2432(11) 0.8700(7) 0.061(7) Uani 1 1 d .
O3 O 0.6584(11) 0.3279(10) 0.8243(7) 0.075(8) Uani 1 1 d .
O4 O 0.7503(9) 0.3128(9) 0.8693(7) 0.055(6) Uani 1 1 d U
O5 O 0.6945(9) 0.2535(9) 0.9257(6) 0.051(6) Uani 1 1 d U
O6 O 0.6939(8) 0.2276(8) 0.8271(5) 0.033(5) Uani 1 1 d U
O7 O 0.5330(8) 0.1714(12) 0.8331(7) 0.071(8) Uani 1 1 d .
O8 O 0.6007(11) 0.2417(11) 0.7863(6) 0.066(7) Uani 1 1 d .
O9 O 0.6245(9) 0.1344(10) 0.7878(6) 0.050(6) Uani 1 1 d .
O10 O 0.6357(10) 0.1349(9) 0.8693(7) 0.051(6) Uani 1 1 d .
O11 O 0.6307(9) 0.3428(10) 0.7395(7) 0.056(7) Uani 1 1 d .
O12 O 0.7399(9) 0.3152(9) 0.7699(6) 0.052(6) Uani 1 1 d .
O13 O 0.6796(9) 0.2333(8) 0.7359(6) 0.045(5) Uani 1 1 d U
O14 O 0.8590(10) 0.3539(10) 0.8954(7) 0.058(7) Uani 1 1 d U
O15 O 0.8327(9) 0.3334(10) 0.8119(7) 0.058(7) Uani 1 1 d .
O16 O 0.8988(9) 0.2601(10) 0.8508(6) 0.050(6) Uani 1 1 d .
O17 O 0.8085(9) 0.2295(8) 0.8186(5) 0.039(5) Uani 1 1 d .
O18 O 0.8285(9) 0.2426(9) 0.9107(6) 0.050(6) Uani 1 1 d .
O19 O 0.8421(10) 0.3473(12) 0.7280(7) 0.078(9) Uani 1 1 d .
O20 O 0.7936(10) 0.2384(10) 0.7261(6) 0.061(7) Uani 1 1 d .
O21 O 0.8872(9) 0.2585(11) 0.7676(5) 0.055(7) Uani 1 1 d .
O22 O 0.9750(9) 0.1855(16) 0.8053(7) 0.101(12) Uani 1 1 d .
O23 O 0.8818(9) 0.1443(9) 0.8496(5) 0.044(6) Uani 1 1 d .
O24 O 0.8729(10) 0.1465(9) 0.7715(7) 0.060(7) Uani 1 1 d .
O25 O 0.7284(9) 0.1924(9) 0.6602(7) 0.051(6) Uani 1 1 d .
O26 O 0.6858(10) 0.1204(9) 0.7204(6) 0.050(6) Uani 1 1 d .
O27 O 0.7955(10) 0.1264(10) 0.7105(6) 0.056(6) Uani 1 1 d .
O28 O 0.7482(9) 0.1444(8) 0.7796(6) 0.037(5) Uani 1 1 d .
O29 O 0.6333(11) 0.0229(10) 0.7521(7) 0.060(7) Uani 1 1 d U
O30 O 0.7493(10) 0.0453(8) 0.7536(6) 0.046(6) Uani 1 1 d .
O31 O 0.6899(11) 0.0624(8) 0.8243(6) 0.052(6) Uani 1 1 d .
O32 O 0.8613(13) 0.0324(12) 0.7365(8) 0.087(9) Uani 1 1 d U
O33 O 0.8216(11) 0.0680(10) 0.8143(7) 0.069(8) Uani 1 1 d .
O34 O 0.6470(11) 0.0235(8) 0.8996(6) 0.055(7) Uani 1 1 d .
O35 O 0.7647(9) 0.0469(10) 0.8872(5) 0.049(6) Uani 1 1 d .
O36 O 0.6996(9) 0.1139(9) 0.9378(6) 0.047(6) Uani 1 1 d .
O37 O 0.8845(11) 0.0309(11) 0.8873(8) 0.072(8) Uani 1 1 d U
O38 O 0.7575(8) 0.1469(7) 0.8672(6) 0.030(5) Uani 1 1 d U
O39 O 0.8405(7) 0.1256(9) 0.9247(5) 0.035(5) Uani 1 1 d .
O40 O 0.6188(14) 0.3444(16) 1.0140(13) 0.152(17) Uani 1 1 d .
O41 O 0.7857(15) 0.3698(10) 0.9713(8) 0.086(11) Uani 1 1 d .
O42 O 0.7650(10) 0.2782(10) 1.0767(7) 0.062(7) Uani 1 1 d .
O43 O 0.8928(11) 0.3016(11) 1.0135(8) 0.072(8) Uani 1 1 d U
O44 O 0.9028(9) 0.1304(8) 1.0365(7) 0.046(6) Uani 1 1 d .
O45 O 0.9841(9) 0.2004(11) 0.9267(7) 0.059(7) Uani 1 1 d U
O46 O 0.7758(9) 0.1317(11) 1.0863(6) 0.056(7) Uani 1 1 d .
O47 O 0.8201(13) 0.0259(10) 0.9832(8) 0.070(9) Uani 1 1 d .
O48 O 0.6583(12) 0.0174(12) 1.0319(8) 0.078(8) Uani 1 1 d U
O49 O 0.6697(10) 0.1851(10) 1.0011(7) 0.063(7) Uani 1 1 d .
O50 O 0.7691(7) 0.1924(8) 0.9696(5) 0.034(5) Uani 1 1 d .
C1 C 0.6556(14) 0.3116(19) 1.0046(12) 0.098(17) Uani 1 1 d DU
C2 C 0.760(2) 0.3278(18) 0.9766(11) 0.070(12) Uani 1 1 d .
C3 C 0.7417(15) 0.2660(14) 1.0434(10) 0.048(9) Uani 1 1 d U
C4 C 0.8802(17) 0.2647(11) 0.9900(11) 0.079(13) Uiso 1 1 d DU
C5 C 0.9346(17) 0.2011(18) 0.9401(12) 0.070(10) Uani 1 1 d U
C6 C 0.8842(13) 0.1523(13) 1.0047(9) 0.034(7) Uani 1 1 d U
C7 C 0.7544(17) 0.1299(15) 1.0541(10) 0.056(11) Uani 1 1 d .
C8 C 0.7897(14) 0.0592(18) 0.9900(9) 0.048(10) Uani 1 1 d .
C9 C 0.6851(16) 0.0588(14) 1.0190(10) 0.055(10) Uani 1 1 d .
C10 C 0.7435(15) 0.4323(11) 0.6802(9) 0.084(13) Uani 1 1 d DU
H10A H 0.7842 0.4285 0.6829 0.126 Uiso 1 1 calc R
H10B H 0.7256 0.4217 0.7060 0.126 Uiso 1 1 calc R
H10C H 0.7342 0.4712 0.6737 0.126 Uiso 1 1 calc R
C11 C 0.7327(13) 0.3331(8) 0.6582(9) 0.054(9) Uani 1 1 d DU
H11A H 0.7730 0.3262 0.6605 0.080 Uiso 1 1 calc R
H11B H 0.7168 0.3083 0.6374 0.080 Uiso 1 1 calc R
H11C H 0.7147 0.3256 0.6845 0.080 Uiso 1 1 calc R
C12 C 0.6598(11) 0.4036(17) 0.6396(14) 0.21(4) Uani 1 1 d DU
H12A H 0.6531 0.4428 0.6323 0.321 Uiso 1 1 calc R
H12B H 0.6397 0.3947 0.6649 0.321 Uiso 1 1 calc R
H12C H 0.6464 0.3793 0.6176 0.321 Uiso 1 1 calc R
C13 C 0.7535(18) 0.4072(15) 0.6064(8) 0.14(2) Uani 1 1 d DU
H13A H 0.7937 0.4017 0.6104 0.210 Uiso 1 1 calc R
H13B H 0.7464 0.4461 0.5986 0.210 Uiso 1 1 calc R
H13C H 0.7402 0.3822 0.5848 0.210 Uiso 1 1 calc R
C14 C 0.4443(15) 0.2721(19) 0.1739(10) 0.13(2) Uani 1 1 d DU
H14A H 0.4639 0.2833 0.1989 0.194 Uiso 1 1 calc R
H14B H 0.4265 0.2356 0.1781 0.194 Uiso 1 1 calc R
H14C H 0.4156 0.3000 0.1673 0.194 Uiso 1 1 calc R
C15 C 0.5109(18) 0.3241(14) 0.1312(13) 0.16(2) Uani 1 1 d DU
H15A H 0.5313 0.3367 0.1555 0.244 Uiso 1 1 calc R
H15B H 0.4814 0.3510 0.1246 0.244 Uiso 1 1 calc R
H15C H 0.5369 0.3213 0.1081 0.244 Uiso 1 1 calc R
C16 C 0.4555(17) 0.2482(19) 0.1009(10) 0.15(2) Uani 1 1 d DU
H16A H 0.4265 0.2753 0.0934 0.230 Uiso 1 1 calc R
H16B H 0.4382 0.2117 0.1061 0.230 Uiso 1 1 calc R
H16C H 0.4824 0.2447 0.0785 0.230 Uiso 1 1 calc R
C17 C 0.5301(17) 0.2259(18) 0.1496(14) 0.20(3) Uani 1 1 d DU
H17A H 0.5496 0.2376 0.1745 0.302 Uiso 1 1 calc R
H17B H 0.5569 0.2234 0.1271 0.302 Uiso 1 1 calc R
H17C H 0.5128 0.1892 0.1541 0.302 Uiso 1 1 calc R
C18 C 0.9490(13) -0.0098(14) 1.0281(9) 0.045(9) Uani 1 1 d U
H18A H 0.9563 -0.0418 1.0459 0.068 Uiso 1 1 calc R
H18B H 0.9158 -0.0173 1.0114 0.068 Uiso 1 1 calc R
H18C H 0.9425 0.0236 1.0448 0.068 Uiso 1 1 calc R
C19 C 0.6654(16) 0.0033(14) 0.1290(9) 0.088(14) Uani 1 1 d DU
H19A H 0.6684 0.0251 0.1038 0.133 Uiso 1 1 calc R
H19B H 0.6314 -0.0195 0.1282 0.133 Uiso 1 1 calc R
H19C H 0.6981 -0.0211 0.1317 0.133 Uiso 1 1 calc R
C20 C 0.660(2) 0.0096(19) 0.2052(9) 0.21(4) Uani 1 1 d DU
H20A H 0.6605 0.0353 0.2285 0.314 Uiso 1 1 calc R
H20B H 0.6915 -0.0160 0.2069 0.314 Uiso 1 1 calc R
H20C H 0.6247 -0.0119 0.2059 0.314 Uiso 1 1 calc R
C21 C 0.7153(16) 0.0796(19) 0.1662(15) 0.204 Uiso 1 1 d D
H21A H 0.7172 0.1018 0.1411 0.306 Uiso 1 1 calc R
H21B H 0.7485 0.0558 0.1682 0.306 Uiso 1 1 calc R
H21C H 0.7137 0.1047 0.1898 0.306 Uiso 1 1 calc R
C22 C 0.6112(16) 0.0804(18) 0.1618(14) 0.196 Uiso 1 1 d D
H22A H 0.5775 0.0571 0.1607 0.294 Uiso 1 1 calc R
H22B H 0.6138 0.1028 0.1368 0.294 Uiso 1 1 calc R
H22C H 0.6092 0.1053 0.1855 0.294 Uiso 1 1 calc R
N1 N 0.7227(10) 0.3941(8) 0.6460(6) 0.068(9) Uani 1 1 d DU
N2 N 0.4855(10) 0.2681(11) 0.1392(7) 0.064(9) Uani 1 1 d DU
N3 N 1.0000 0.0000 1.0000 0.027(11) Uani 1 4 d S
N4 N 0.6628(11) 0.0430(12) 0.1654(8) 0.101(13) Uani 1 1 d DU
O2W O 0.5778(13) 0.1860(15) 0.9470(8) 0.098(10) Uani 1 1 d .
O3W O 0.6293(14) 0.189(2) 1.0852(11) 0.155(17) Uani 1 1 d .
O1W O 0.9012(11) 0.4369(11) 0.8049(8) 0.080(9) Uani 1 1 d .
O5W O 0.578(2) 0.433(2) 0.9506(15) 0.081(19) Uani 0.50 1 d P
O4W O 0.696(2) 0.435(2) 1.1478(16) 0.085(17) Uani 0.50 1 d PU

loop_
_atom_site_aniso_label
_atom_site_aniso_U_11
_atom_site_aniso_U_22
_atom_site_aniso_U_33
_atom_site_aniso_U_23
_atom_site_aniso_U_13
_atom_site_aniso_U_12
W1 0.0507(9) 0.0396(8) 0.0449(7) -0.0050(7) -0.0104(8) 0.0214(7)
W2 0.0310(7) 0.0616(9) 0.0426(7) -0.0035(9) -0.0080(7) 0.0013(7)
W3 0.0580(9) 0.0341(8) 0.0421(7) -0.0008(7) -0.0177(8) 0.0161(7)
W4 0.0504(9) 0.0436(8) 0.0446(7) 0.0157(7) -0.0171(7) -0.0182(7)
W5 0.0600(9) 0.0479(9) 0.0361(7) 0.0158(7) -0.0097(8) -0.0150(7)
W6 0.0332(8) 0.0815(12) 0.0433(7) 0.0157(9) 0.0036(7) 0.0036(8)
W7 0.0549(9) 0.0388(8) 0.0291(6) 0.0064(7) -0.0039(7) 0.0097(7)
W8 0.0670(10) 0.0311(7) 0.0384(7) 0.0022(7) -0.0117(8) -0.0048(7)
W9 0.0727(11) 0.0538(9) 0.0368(7) 0.0033(8) 0.0060(9) 0.0342(8)
W10 0.0444(8) 0.0335(7) 0.0331(6) 0.0013(6) -0.0049(7) -0.0104(6)
W11 0.0472(8) 0.0401(8) 0.0280(6) 0.0032(7) -0.0008(7) 0.0216(6)
Re1 0.0540(9) 0.0560(10) 0.0496(8) -0.0088(8) -0.0103(8) 0.0227(8)
Re2 0.0283(7) 0.0468(8) 0.0336(6) 0.0066(7) -0.0042(6) -0.0033(6)
Re3 0.0366(8) 0.0514(8) 0.0302(6) -0.0022(7) 0.0028(7) -0.0103(6)
As1 0.0295(15) 0.0248(15) 0.0245(13) 0.0025(15) -0.0018(13) 0.0039(13)
O1 0.080(19) 0.048(16) 0.085(18) -0.023(15) 0.005(17) 0.011(14)
O2 0.046(14) 0.085(19) 0.051(13) -0.007(15) -0.007(13) 0.009(13)
O3 0.10(2) 0.059(17) 0.065(15) -0.011(15) -0.011(17) -0.018(15)
O4 0.063(10) 0.043(9) 0.057(9) 0.012(8) -0.004(8) 0.003(8)
O5 0.049(9) 0.052(9) 0.054(9) -0.004(8) -0.012(8) 0.015(8)
O6 0.033(5) 0.033(5) 0.033(5) 0.000(2) 0.000(2) 0.001(2)
O7 0.019(12) 0.14(3) 0.050(13) 0.022(17) -0.012(12) -0.013(14)
O8 0.086(18) 0.09(2) 0.024(10) 0.013(14) -0.011(13) 0.002(16)
O9 0.038(13) 0.067(16) 0.044(12) 0.038(13) -0.029(12) -0.027(11)
O10 0.072(16) 0.039(13) 0.043(12) -0.008(12) 0.029(13) -0.011(12)
O11 0.045(14) 0.064(16) 0.059(14) -0.020(14) -0.019(13) 0.014(12)
O12 0.062(15) 0.046(13) 0.049(12) 0.008(13) -0.031(13) -0.005(12)
O13 0.053(9) 0.041(9) 0.039(8) 0.003(8) -0.009(8) 0.011(8)
O14 0.065(10) 0.051(10) 0.059(10) 0.014(8) -0.004(8) -0.019(8)
O15 0.051(15) 0.065(17) 0.059(14) 0.023(14) -0.017(13) -0.010(12)
O16 0.046(13) 0.066(16) 0.039(12) 0.015(13) 0.019(11) -0.018(12)
O17 0.065(15) 0.027(11) 0.027(10) 0.001(10) -0.015(12) 0.007(11)
O18 0.045(13) 0.053(14) 0.052(13) 0.018(12) 0.015(12) 0.024(11)
O19 0.054(16) 0.13(2) 0.048(14) 0.045(16) -0.007(13) -0.044(16)
O20 0.084(18) 0.061(16) 0.039(12) 0.011(13) 0.011(14) 0.019(14)
O21 0.042(13) 0.10(2) 0.019(9) -0.018(13) -0.017(11) 0.019(13)
O22 0.032(14) 0.23(4) 0.038(12) 0.01(2) 0.011(12) 0.05(2)
O23 0.048(14) 0.062(15) 0.023(10) -0.001(11) -0.002(11) 0.037(12)
O24 0.076(17) 0.050(15) 0.052(14) 0.012(13) 0.026(15) 0.028(13)
O25 0.048(14) 0.042(13) 0.062(14) -0.005(13) 0.007(13) -0.001(11)
O26 0.077(17) 0.039(13) 0.034(11) 0.001(11) 0.013(13) -0.008(12)
O27 0.051(15) 0.076(17) 0.040(12) 0.012(13) -0.003(13) 0.000(13)
O28 0.045(13) 0.034(11) 0.033(11) -0.004(11) -0.008(11) -0.001(10)
O29 0.076(10) 0.052(10) 0.053(9) -0.006(8) -0.015(8) -0.009(8)
O30 0.058(14) 0.044(13) 0.036(11) 0.022(11) -0.016(12) 0.006(11)
O31 0.088(18) 0.019(11) 0.048(12) -0.006(11) 0.000(15) 0.004(11)
O32 0.096(16) 0.098(16) 0.066(14) 0.031(13) 0.016(13) 0.029(14)
O33 0.080(18) 0.069(17) 0.058(14) -0.035(14) -0.022(16) 0.051(15)
O34 0.10(2) 0.023(12) 0.043(12) 0.017(11) -0.031(14) -0.018(12)
O35 0.051(15) 0.087(17) 0.009(8) -0.012(12) 0.004(11) -0.014(13)
O36 0.040(14) 0.059(15) 0.041(11) -0.016(12) 0.003(12) -0.010(12)
O37 0.077(11) 0.068(11) 0.070(11) 0.000(9) 0.001(9) 0.026(8)
O38 0.032(8) 0.029(8) 0.029(8) 0.010(7) 0.000(7) 0.002(7)
O39 0.011(10) 0.069(15) 0.025(9) 0.006(11) 0.005(9) 0.003(10)
O40 0.10(3) 0.17(4) 0.19(4) -0.07(3) -0.05(3) 0.10(3)
O41 0.17(3) 0.022(13) 0.067(17) 0.007(14) 0.00(2) 0.009(17)
O42 0.066(17) 0.069(17) 0.052(13) 0.004(14) -0.012(14) -0.013(14)
O43 0.074(11) 0.059(10) 0.081(11) -0.010(9) -0.011(9) 0.005(8)
O44 0.049(14) 0.031(12) 0.057(14) -0.015(12) 0.024(13) 0.018(11)
O45 0.042(9) 0.077(10) 0.058(10) 0.003(8) -0.001(8) -0.007(8)
O46 0.049(15) 0.089(19) 0.032(11) -0.026(14) -0.002(12) -0.010(14)
O47 0.09(2) 0.050(16) 0.068(17) -0.024(15) -0.038(18) 0.028(15)
O48 0.085(11) 0.078(11) 0.072(11) 0.003(9) 0.007(9) -0.021(9)
O49 0.063(16) 0.066(16) 0.061(14) -0.027(15) -0.004(14) 0.005(13)
O50 0.027(11) 0.037(12) 0.037(10) -0.003(11) 0.002(10) 0.016(10)
C1 0.09(3) 0.14(4) 0.07(3) -0.05(3) -0.04(3) 0.06(3)
C2 0.10(4) 0.07(3) 0.04(2) -0.02(2) -0.02(2) 0.01(3)
C3 0.048(9) 0.048(9) 0.049(9) 0.000(2) 0.000(2) 0.000(2)
C5 0.067(12) 0.077(14) 0.066(13) 0.000(9) 0.008(9) 0.008(9)
C6 0.034(8) 0.034(8) 0.034(8) 0.000(2) 0.000(2) 0.000(2)
C7 0.08(3) 0.05(2) 0.038(18) 0.015(18) -0.03(2) -0.02(2)
C8 0.026(18) 0.10(3) 0.022(16) 0.02(2) -0.001(16) -0.003(19)
C9 0.07(3) 0.05(2) 0.049(19) -0.004(18) 0.02(2) -0.03(2)
C10 0.090(16) 0.084(15) 0.077(15) -0.004(10) -0.001(10) -0.005(10)
C11 0.067(17) 0.049(16) 0.045(14) -0.017(14) -0.010(14) 0.019(14)
C12 0.21(4) 0.21(4) 0.22(4) -0.003(10) -0.003(10) 0.002(10)
C13 0.15(2) 0.14(2) 0.14(2) -0.001(10) 0.004(10) 0.002(10)
C14 0.13(2) 0.13(2) 0.13(2) -0.015(10) -0.008(10) 0.001(10)
C15 0.17(3) 0.17(3) 0.15(3) -0.001(19) -0.010(19) -0.029(19)
C16 0.15(3) 0.16(3) 0.15(3) -0.006(10) 0.002(10) 0.005(10)
C17 0.20(4) 0.21(4) 0.20(4) 0.01(2) 0.01(2) 0.01(2)
C18 0.041(11) 0.045(12) 0.051(11) -0.001(9) 0.008(9) -0.010(9)
C19 0.10(2) 0.084(19) 0.079(19) -0.010(16) -0.014(17) 0.057(16)
C20 0.21(4) 0.21(4) 0.21(4) 0.00(2) 0.01(2) 0.01(2)
N1 0.080(12) 0.060(12) 0.063(12) 0.006(9) -0.008(9) -0.001(9)
N2 0.050(11) 0.080(12) 0.061(11) -0.007(9) -0.003(9) -0.003(9)
N3 0.027(15) 0.027(15) 0.03(2) 0.000 0.000 0.000
N4 0.090(19) 0.098(19) 0.115(19) -0.001(17) 0.002(16) 0.037(15)
O2W 0.10(2) 0.14(3) 0.054(15) 0.01(2) -0.009(17) 0.00(2)
O3W 0.08(2) 0.25(5) 0.13(3) -0.06(3) 0.04(2) -0.08(3)
O1W 0.073(19) 0.070(18) 0.10(2) 0.018(17) -0.025(18) 0.015(15)
O5W 0.10(4) 0.06(3) 0.08(4) 0.02(3) 0.05(4) 0.05(3)
O4W 0.09(2) 0.09(2) 0.08(2) 0.019(17) 0.002(18) -0.030(18)

loop_
_atom_type_symbol
_atom_type_description
_atom_type_scat_dispersion_real
_atom_type_scat_dispersion_imag
_atom_type_scat_source
C C 0.0033 0.0016 'International Tables Vol C Tables 4.2.6.8 and 6.1.1.4'
H H 0.0000 0.0000 'International Tables Vol C Tables 4.2.6.8 and 6.1.1.4'
W W -0.8490 6.8722 'International Tables Vol C Tables 4.2.6.8 and 6.1.1.4'
N N 0.0061 0.0033 'International Tables Vol C Tables 4.2.6.8 and 6.1.1.4'
O O 0.0106 0.0060 'International Tables Vol C Tables 4.2.6.8 and 6.1.1.4'
As As 0.0499 2.0058 'International Tables Vol C Tables 4.2.6.8 and 6.1.1.4'
Re Re -1.0185 7.2310 'International Tables Vol C Tables 4.2.6.8 and 6.1.1.4'

loop_
_geom_angle_atom_site_label_1
_geom_angle_atom_site_label_2
_geom_angle_atom_site_label_3
_geom_angle
_geom_angle_site_symmetry_1
_geom_angle_site_symmetry_3
O1 W1 O5 99.6(11) . .
O1 W1 O4 106.0(11) . .
O5 W1 O4 91.7(9) . .
O1 W1 O2 103.3(11) . .
O5 W1 O2 94.0(10) . .
O4 W1 O2 148.7(9) . .
O1 W1 O3 90.9(11) . .
O5 W1 O3 169.2(10) . .
O4 W1 O3 82.9(10) . .
O2 W1 O3 86.0(10) . .
O1 W1 O6 158.0(10) . .
O5 W1 O6 101.6(8) . .
O4 W1 O6 79.2(8) . .
O2 W1 O6 69.5(8) . .
O3 W1 O6 68.3(8) . .
O7 W2 O9 101.9(11) . .
O7 W2 O8 101.7(11) . .
O9 W2 O8 86.9(9) . .
O7 W2 O2 98.1(11) . .
O9 W2 O2 159.9(9) . .
O8 W2 O2 91.2(10) . .
O7 W2 O10 102.2(11) . .
O9 W2 O10 87.1(8) . .
O8 W2 O10 156.0(10) . .
O2 W2 O10 86.6(9) . .
O7 W2 O6 167.6(11) . .
O9 W2 O6 89.2(7) . .
O8 W2 O6 73.1(9) . .
O2 W2 O6 71.1(8) . .
O10 W2 O6 83.6(8) . .
O11 W3 O3 103.2(10) . .
O11 W3 O12 102.8(10) . .
O3 W3 O12 89.0(10) . .
O11 W3 O13 102.1(9) . .
O3 W3 O13 154.3(10) . .
O12 W3 O13 89.3(9) . .
O11 W3 O8 102.5(10) . .
O3 W3 O8 90.7(10) . .
O12 W3 O8 154.1(10) . .
O13 W3 O8 80.0(10) . .
O11 W3 O6 168.9(9) . .
O3 W3 O6 69.3(9) . .
O12 W3 O6 85.6(7) . .
O13 W3 O6 85.1(7) . .
O8 W3 O6 70.2(8) . .
O14 W4 O18 102.7(10) . .
O14 W4 O16 101.1(11) . .
O18 W4 O16 86.0(8) . .
O14 W4 O4 104.3(11) . .
O18 W4 O4 96.1(9) . .
O16 W4 O4 153.2(9) . .
O14 W4 O15 96.6(10) . .
O18 W4 O15 159.3(10) . .
O16 W4 O15 83.0(9) . .
O4 W4 O15 86.1(9) . .
O14 W4 O17 163.2(9) . .
O18 W4 O17 90.7(8) . .
O16 W4 O17 69.3(8) . .
O4 W4 O17 83.9(8) . .
O15 W4 O17 69.1(8) . .
O19 W5 O21 99.6(12) . .
O19 W5 O15 102.5(12) . .
O21 W5 O15 90.9(9) . .
O19 W5 O20 102.4(11) . .
O21 W5 O20 88.5(10) . .
O15 W5 O20 154.9(9) . .
O19 W5 O12 103.4(11) . .
O21 W5 O12 156.8(10) . .
O15 W5 O12 86.4(9) . .
O20 W5 O12 84.5(9) . .
O19 W5 O17 168.4(9) . .
O21 W5 O17 72.1(9) . .
O15 W5 O17 70.2(8) . .
O20 W5 O17 85.8(7) . .
O12 W5 O17 85.4(8) . .
O22 W6 O23 102.9(12) . .
O22 W6 O24 99.8(13) . .
O23 W6 O24 84.7(9) . .
O22 W6 O16 104.9(13) . .
O23 W6 O16 94.0(8) . .
O24 W6 O16 154.8(9) . .
O22 W6 O21 102.5(11) . .
O23 W6 O21 153.8(9) . .
O24 W6 O21 84.6(9) . .
O16 W6 O21 85.6(9) . .
O22 W6 O17 171.8(13) . .
O23 W6 O17 84.0(7) . .
O24 W6 O17 85.2(8) . .
O16 W6 O17 69.7(8) . .
O21 W6 O17 71.3(7) . .
O25 W7 O27 100.5(9) . .
O25 W7 O26 100.2(9) . .
O27 W7 O26 86.0(10) . .
O25 W7 O20 103.8(9) . .
O27 W7 O20 89.3(10) . .
O26 W7 O20 155.9(8) . .
O25 W7 O13 102.8(9) . .
O27 W7 O13 156.6(8) . .
O26 W7 O13 87.6(9) . .
O20 W7 O13 87.4(9) . .
O25 W7 O28 166.2(8) . .
O27 W7 O28 71.0(8) . .
O26 W7 O28 68.8(8) . .
O20 W7 O28 87.3(8) . .
O13 W7 O28 85.7(7) . .
O29 W8 O31 107.7(10) . .
O29 W8 O30 100.3(11) . .
O31 W8 O30 94.4(10) . .
O29 W8 O26 99.6(10) . .
O31 W8 O26 152.6(9) . .
O30 W8 O26 83.5(9) . .
O29 W8 O9 102.1(10) . .
O31 W8 O9 86.5(9) . .
O30 W8 O9 156.2(8) . .
O26 W8 O9 84.8(9) . .
O29 W8 O28 166.8(9) . .
O31 W8 O28 83.3(9) . .
O30 W8 O28 70.9(8) . .
O26 W8 O28 70.1(8) . .
O9 W8 O28 85.6(7) . .
O32 W9 O33 107.2(11) . .
O32 W9 O24 107.7(13) . .
O33 W9 O24 89.1(11) . .
O32 W9 O30 95.2(13) . .
O33 W9 O30 89.8(11) . .
O24 W9 O30 156.4(9) . .
O32 W9 O27 99.7(11) . .
O33 W9 O27 152.5(9) . .
O24 W9 O27 88.1(9) . .
O30 W9 O27 82.1(9) . .
O32 W9 O28 162.7(12) . .
O33 W9 O28 81.8(8) . .
O24 W9 O28 86.9(8) . .
O30 W9 O28 69.6(8) . .
O27 W9 O28 70.7(8) . .
O34 W10 O36 102.4(10) . .
O34 W10 O10 102.7(10) . .
O36 W10 O10 94.3(9) . .
O34 W10 O35 102.1(11) . .
O36 W10 O35 93.2(9) . .
O10 W10 O35 151.9(9) . .
O34 W10 O31 93.9(9) . .
O36 W10 O31 163.7(9) . .
O10 W10 O31 80.9(9) . .
O35 W10 O31 84.3(8) . .
O34 W10 O38 170.2(10) . .
O36 W10 O38 82.4(8) . .
O10 W10 O38 85.3(8) . .
O35 W10 O38 68.9(8) . .
O31 W10 O38 81.7(8) . .
O37 W11 O39 100.2(10) . .
O37 W11 O35 101.1(11) . .
O39 W11 O35 99.8(8) . .
O37 W11 O23 102.9(10) . .
O39 W11 O23 88.7(8) . .
O35 W11 O23 152.6(8) . .
O37 W11 O33 97.6(10) . .
O39 W11 O33 159.6(9) . .
O35 W11 O33 86.5(9) . .
O23 W11 O33 77.5(9) . .
O37 W11 O38 170.4(10) . .
O39 W11 O38 81.5(7) . .
O35 W11 O38 69.2(8) . .
O23 W11 O38 86.6(7) . .
O33 W11 O38 82.6(7) . .
C3 Re1 C1 88.2(15) . .
C3 Re1 C2 88.7(15) . .
C1 Re1 C2 88(2) . .
C3 Re1 O5 174.0(12) . .
C1 Re1 O5 97.5(13) . .
C2 Re1 O5 89.8(12) . .
C3 Re1 O49 92.6(12) . .
C1 Re1 O49 95.5(18) . .
C2 Re1 O49 176.4(13) . .
O5 Re1 O49 88.5(8) . .
C3 Re1 O50 97.3(11) . .
C1 Re1 O50 167.4(16) . .
C2 Re1 O50 103.6(13) . .
O5 Re1 O50 77.4(7) . .
O49 Re1 O50 73.0(8) . .
C5 Re2 C6 92.3(15) . .
C5 Re2 C4 86.5(19) . .
C6 Re2 C4 90.8(16) . .
C5 Re2 O18 94.4(14) . .
C6 Re2 O18 172.4(11) . .
C4 Re2 O18 93.1(14) . .
C5 Re2 O39 94.7(14) . .
C6 Re2 O39 91.3(10) . .
C4 Re2 O39 177.6(14) . .
O18 Re2 O39 84.7(8) . .
C5 Re2 O50 168.0(13) . .
C6 Re2 O50 97.0(10) . .
C4 Re2 O50 100.7(14) . .
O18 Re2 O50 75.8(7) . .
O39 Re2 O50 77.8(7) . .
C9 Re3 C7 87.4(15) . .
C9 Re3 C8 86.5(15) . .
C7 Re3 C8 90.9(15) . .
C9 Re3 O36 96.7(12) . .
C7 Re3 O36 173.2(12) . .
C8 Re3 O36 94.7(11) . .
C9 Re3 O49 100.1(14) . .
C7 Re3 O49 93.0(13) . .
C8 Re3 O49 172.5(11) . .
O36 Re3 O49 81.0(8) . .
C9 Re3 O50 170.7(13) . .
C7 Re3 O50 98.1(12) . .
C8 Re3 O50 100.9(11) . .
O36 Re3 O50 77.0(8) . .
O49 Re3 O50 72.3(8) . .
O6 As1 O38 109.9(9) . .
O6 As1 O17 107.7(9) . .
O38 As1 O17 110.4(9) . .
O6 As1 O28 110.1(9) . .
O38 As1 O28 111.6(9) . .
O17 As1 O28 107.0(9) . .
W2 O2 W1 125.8(11) . .
W3 O3 W1 128.6(13) . .
W1 O4 W4 151.9(12) . .
W1 O5 Re1 142.8(12) . .
As1 O6 W1 125.6(9) . .
As1 O6 W2 120.4(9) . .
W1 O6 W2 93.6(6) . .
As1 O6 W3 124.0(9) . .
W1 O6 W3 93.7(6) . .
W2 O6 W3 90.4(6) . .
W2 O8 W3 126.1(12) . .
W2 O9 W8 148.3(10) . .
W10 O10 W2 154.4(12) . .
W3 O12 W5 151.9(12) . .
W3 O13 W7 147.7(12) . .
W5 O15 W4 127.9(12) . .
W4 O16 W6 126.9(11) . .
As1 O17 W6 125.1(9) . .
As1 O17 W4 120.8(10) . .
W6 O17 W4 93.9(7) . .
As1 O17 W5 124.3(9) . .
W6 O17 W5 91.1(7) . .
W4 O17 W5 92.8(6) . .
W4 O18 Re2 153.0(13) . .
W7 O20 W5 151.4(12) . .
W5 O21 W6 125.4(11) . .
W6 O23 W11 159.4(12) . .
W6 O24 W9 147.6(12) . .
W7 O26 W8 127.2(11) . .
W7 O27 W9 124.9(11) . .
As1 O28 W8 122.3(10) . .
As1 O28 W9 122.1(10) . .
W8 O28 W9 94.1(7) . .
As1 O28 W7 123.3(9) . .
W8 O28 W7 93.9(7) . .
W9 O28 W7 93.3(7) . .
W8 O30 W9 125.0(11) . .
W8 O31 W10 156.4(11) . .
W9 O33 W11 154.5(15) . .
W11 O35 W10 126.7(12) . .
W10 O36 Re3 154.4(13) . .
As1 O38 W10 122.9(10) . .
As1 O38 W11 121.4(9) . .
W10 O38 W11 94.9(6) . .
W11 O39 Re2 153.5(11) . .
Re3 O49 Re1 107.0(10) . .
Re1 O50 Re3 103.6(7) . .
Re1 O50 Re2 125.1(9) . .
Re3 O50 Re2 121.7(8) . .
O40 C1 Re1 178(5) . .
O41 C2 Re1 175(4) . .
O42 C3 Re1 167(3) . .
O43 C4 Re2 171(4) . .
O45 C5 Re2 177(4) . .
O44 C6 Re2 169(3) . .
O46 C7 Re3 170(4) . .
O47 C8 Re3 175(3) . .
O48 C9 Re3 176(3) . .
N1 C10 H10A 109.5 . .
N1 C10 H10B 109.5 . .
H10A C10 H10B 109.5 . .
N1 C10 H10C 109.5 . .
H10A C10 H10C 109.5 . .
H10B C10 H10C 109.5 . .
N1 C11 H11A 109.5 . .
N1 C11 H11B 109.5 . .
H11A C11 H11B 109.5 . .
N1 C11 H11C 109.5 . .
H11A C11 H11C 109.5 . .
H11B C11 H11C 109.5 . .
N1 C12 H12A 109.5 . .
N1 C12 H12B 109.5 . .
H12A C12 H12B 109.5 . .
N1 C12 H12C 109.5 . .
H12A C12 H12C 109.5 . .
H12B C12 H12C 109.5 . .
N1 C13 H13A 109.5 . .
N1 C13 H13B 109.5 . .
H13A C13 H13B 109.5 . .
N1 C13 H13C 109.5 . .
H13A C13 H13C 109.5 . .
H13B C13 H13C 109.5 . .
N2 C14 H14A 109.5 . .
N2 C14 H14B 109.5 . .
H14A C14 H14B 109.5 . .
N2 C14 H14C 109.5 . .
H14A C14 H14C 109.5 . .
H14B C14 H14C 109.5 . .
N2 C15 H15A 109.5 . .
N2 C15 H15B 109.5 . .
H15A C15 H15B 109.5 . .
N2 C15 H15C 109.5 . .
H15A C15 H15C 109.5 . .
H15B C15 H15C 109.5 . .
N2 C16 H16A 109.5 . .
N2 C16 H16B 109.5 . .
H16A C16 H16B 109.5 . .
N2 C16 H16C 109.5 . .
H16A C16 H16C 109.5 . .
H16B C16 H16C 109.5 . .
N2 C17 H17A 109.5 . .
N2 C17 H17B 109.5 . .
H17A C17 H17B 109.5 . .
N2 C17 H17C 109.5 . .
H17A C17 H17C 109.5 . .
H17B C17 H17C 109.5 . .
N3 C18 H18A 109.5 . .
N3 C18 H18B 109.5 . .
H18A C18 H18B 109.5 . .
N3 C18 H18C 109.5 . .
H18A C18 H18C 109.5 . .
H18B C18 H18C 109.5 . .
N4 C19 H19A 109.5 . .
N4 C19 H19B 109.5 . .
H19A C19 H19B 109.5 . .
N4 C19 H19C 109.5 . .
H19A C19 H19C 109.5 . .
H19B C19 H19C 109.5 . .
N4 C20 H20A 109.5 . .
N4 C20 H20B 109.5 . .
H20A C20 H20B 109.5 . .
N4 C20 H20C 109.5 . .
H20A C20 H20C 109.5 . .
H20B C20 H20C 109.5 . .
N4 C21 H21A 109.5 . .
N4 C21 H21B 109.5 . .
H21A C21 H21B 109.5 . .
N4 C21 H21C 109.5 . .
H21A C21 H21C 109.5 . .
H21B C21 H21C 109.5 . .
N4 C22 H22A 109.5 . .
N4 C22 H22B 109.5 . .
H22A C22 H22B 109.5 . .
N4 C22 H22C 109.5 . .
H22A C22 H22C 109.5 . .
H22B C22 H22C 109.5 . .
C13 N1 C10 110.1(10) . .
C13 N1 C11 110.0(10) . .
C10 N1 C11 109.1(10) . .
C13 N1 C12 109.1(10) . .
C10 N1 C12 109.4(10) . .
C11 N1 C12 109.2(10) . .
C15 N2 C17 110.6(13) . .
C15 N2 C14 110.0(13) . .
C17 N2 C14 109.5(13) . .
C15 N2 C16 109.0(13) . .
C17 N2 C16 108.2(13) . .
C14 N2 C16 109.5(13) . .
C18 N3 C18 107(2) . 3_755
C18 N3 C18 110.8(12) . 4_647
C18 N3 C18 110.8(12) 3_755 4_647
C18 N3 C18 110.8(12) . 2_667
C18 N3 C18 110.8(12) 3_755 2_667
C18 N3 C18 107(2) 4_647 2_667
C19 N4 C22 109.6(10) . .
C19 N4 C21 109.6(10) . .
C22 N4 C21 109.2(10) . .
C19 N4 C20 110.1(10) . .
C22 N4 C20 109.4(10) . .
C21 N4 C20 108.9(10) . .

loop_
_geom_bond_atom_site_label_1
_geom_bond_atom_site_label_2
_geom_bond_distance
_geom_bond_site_symmetry_2
W1 O1 1.75(2) .
W1 O5 1.76(2) .
W1 O4 1.90(2) .
W1 O2 2.00(2) .
W1 O3 2.04(2) .
W1 O6 2.373(18) .
W2 O7 1.64(2) .
W2 O9 1.87(2) .
W2 O8 1.88(2) .
W2 O2 1.89(2) .
W2 O10 1.95(2) .
W2 O6 2.376(18) .
W3 O11 1.74(2) .
W3 O3 1.86(2) .
W3 O12 1.86(2) .
W3 O13 1.87(2) .
W3 O8 1.96(3) .
W3 O6 2.446(18) .
W4 O14 1.68(2) .
W4 O18 1.84(2) .
W4 O16 1.92(2) .
W4 O4 1.92(2) .
W4 O15 2.04(2) .
W4 O17 2.359(17) .
W5 O19 1.66(2) .
W5 O21 1.82(2) .
W5 O15 1.83(2) .
W5 O20 1.92(2) .
W5 O12 1.96(2) .
W5 O17 2.446(18) .
W6 O22 1.73(2) .
W6 O23 1.83(2) .
W6 O24 1.90(2) .
W6 O16 1.92(2) .
W6 O21 2.03(2) .
W6 O17 2.34(2) .
W7 O25 1.66(2) .
W7 O27 1.89(2) .
W7 O26 1.92(2) .
W7 O20 1.92(2) .
W7 O13 1.98(2) .
W7 O28 2.385(19) .
W8 O29 1.72(2) .
W8 O31 1.78(2) .
W8 O30 1.89(2) .
W8 O26 1.925(19) .
W8 O9 1.95(2) .
W8 O28 2.324(19) .
W9 O32 1.69(3) .
W9 O33 1.78(2) .
W9 O24 1.91(3) .
W9 O30 1.96(2) .
W9 O27 1.98(2) .
W9 O28 2.33(2) .
W10 O34 1.70(2) .
W10 O36 1.810(19) .
W10 O10 1.88(2) .
W10 O35 1.94(2) .
W10 O31 2.07(2) .
W10 O38 2.328(18) .
W11 O37 1.76(2) .
W11 O39 1.791(19) .
W11 O35 1.91(2) .
W11 O23 1.97(2) .
W11 O33 2.09(2) .
W11 O38 2.337(18) .
Re1 C3 1.84(3) .
Re1 C1 1.894(10) .
Re1 C2 1.91(5) .
Re1 O5 2.11(2) .
Re1 O49 2.13(2) .
Re1 O50 2.147(17) .
Re2 C5 1.80(4) .
Re2 C6 1.87(3) .
Re2 C4 1.893(10) .
Re2 O18 2.05(2) .
Re2 O39 2.09(2) .
Re2 O50 2.219(17) .
Re3 C9 1.84(3) .
Re3 C7 1.90(3) .
Re3 C8 1.98(4) .
Re3 O36 2.072(19) .
Re3 O49 2.11(2) .
Re3 O50 2.196(19) .
As1 O6 1.658(18) .
As1 O38 1.676(17) .
As1 O17 1.68(2) .
As1 O28 1.735(19) .
O40 C1 1.19(3) .
O41 C2 1.16(5) .
O42 C3 1.23(3) .
O43 C4 1.19(3) .
O44 C6 1.22(3) .
O45 C5 1.24(4) .
O46 C7 1.15(3) .
O47 C8 1.08(4) .
O48 C9 1.23(4) .
C10 N1 1.498(10) .
C10 H10A 0.9600 .
C10 H10B 0.9600 .
C10 H10C 0.9600 .
C11 N1 1.501(10) .
C11 H11A 0.9600 .
C11 H11B 0.9600 .
C11 H11C 0.9600 .
C12 N1 1.504(10) .
C12 H12A 0.9600 .
C12 H12B 0.9600 .
C12 H12C 0.9600 .
C13 N1 1.494(10) .
C13 H13A 0.9600 .
C13 H13B 0.9600 .
C13 H13C 0.9600 .
C14 N2 1.477(19) .
C14 H14A 0.9600 .
C14 H14B 0.9600 .
C14 H14C 0.9600 .
C15 N2 1.465(19) .
C15 H15A 0.9600 .
C15 H15B 0.9600 .
C15 H15C 0.9600 .
C16 N2 1.492(19) .
C16 H16A 0.9600 .
C16 H16B 0.9600 .
C16 H16C 0.9600 .
C17 N2 1.477(19) .
C17 H17A 0.9600 .
C17 H17B 0.9600 .
C17 H17C 0.9600 .
C18 N3 1.51(3) .
C18 H18A 0.9600 .
C18 H18B 0.9600 .
C18 H18C 0.9600 .
C19 N4 1.494(10) .
C19 H19A 0.9600 .
C19 H19B 0.9600 .
C19 H19C 0.9600 .
C20 N4 1.500(10) .
C20 H20A 0.9600 .
C20 H20B 0.9600 .
C20 H20C 0.9600 .
C21 N4 1.499(10) .
C21 H21A 0.9600 .
C21 H21B 0.9600 .
C21 H21C 0.9600 .
C22 N4 1.497(10) .
C22 H22A 0.9600 .
C22 H22B 0.9600 .
C22 H22C 0.9600 .
N3 C18 1.51(3) 3_755
N3 C18 1.51(3) 4_647
N3 C18 1.51(3) 2_667
